data_1524096
loop_
_publ_author_name
'Bouchama, M.'
'Tournoux, M.'

_publ_section_title
;
 Polytypisme de Tl Sb O3
;
_journal_name_full 'Revue de Chimie Minerale'
_journal_page_first 80
_journal_page_last 92
_journal_volume 12
_journal_year 1975
_chemical_formula_sum 'O3 Sb Tl'
_chemical_name_systematic 'Tl Sb O3'
_space_group_IT_number 182
_symmetry_space_group_name_Hall 'P 6c 2c'
_symmetry_space_group_name_H-M 'P 63 2 2'
_cell_angle_alpha 90
_cell_angle_beta 90
_cell_angle_gamma 120
_cell_formula_units_Z 4
_cell_length_a 5.31
_cell_length_b 5.31
_cell_length_c 14.25
_cell_volume 347.964
_citation_journal_id_ASTM RVCMA8
_cod_data_source_file Bouchama_RVCMA8_1975_591.cif
_cod_data_source_block O3Sb1Tl1
_cod_original_cell_volume 347.9642
_cod_original_formula_sum 'O3 Sb1 Tl1'
_cod_database_code 1524096

loop_
_symmetry_equiv_pos_as_xyz
x,y,z
x-y,x,z+1/2
-y,x-y,z
-x,-y,z+1/2
-x+y,-x,z
y,-x+y,z+1/2
-y,-x,-z+1/2
x-y,-y,-z
x,x-y,-z+1/2
y,x,-z
-x+y,y,-z+1/2
-x,-x+y,-z

loop_
_atom_site_label
_atom_site_type_symbol
_atom_site_fract_x
_atom_site_fract_y
_atom_site_fract_z
_atom_site_occupancy
_atom_site_U_iso_or_equiv
Sb2 Sb+5 0.3333 0.6667 0.25 1 0.0
O1 O-2 0.963 0.297 0.181 1 0.0
Tl1 Tl+1 0.3333 0.6667 0.068 1 0.0
Sb1 Sb+5 0 0 0.25 1 0.0
